data_4133560
loop_
_publ_author_name
'Hou, Ya-Jun'
'Wu, Kai'
'Wei, Zhang-Wen'
'Li, Kang'
'Lu, Yu-Lin'
'Zhu, Cheng-Yi'
'Wang, Jing-Si'
'Pan, Mei'
'Jiang, Ji-Jun'
'Li, Guang-Qin'
'Su, Cheng-Yong'

_publ_section_title
;
 Design and Enantioresolution of Homochiral Fe(II)-Pd(II) Coordination
 Cages from Stereolabile Metalloligands: Stereochemical Stability and
 Enantioselective Separation.
;
_journal_issue 51
_journal_name_full 'Journal of the American Chemical Society'
_journal_page_first 18183
_journal_page_last 18191
_journal_paper_doi 10.1021/jacs.8b11152
_journal_volume 140
_journal_year 2018
_chemical_formula_moiety 'C432 H264 Fe8 N120 Pd6, 2.8(C20 H14 O2)'
_chemical_formula_sum 'C488 H303.2 Fe8 N120 O5.6 Pd6'
_chemical_formula_weight 9022.49
_space_group_crystal_system tetragonal
_space_group_IT_number 97
_space_group_name_Hall 'I 4 2'
_space_group_name_H-M_alt 'I 4 2 2'
_atom_sites_solution_hydrogens geom
_audit_creation_date 2018-10-10
_audit_creation_method
;
Olex2 1.2
(compiled 2018.05.29 svn.r3508 for OlexSys, GUI svn.r5506)
;
_cell_angle_alpha 90
_cell_angle_beta 90
_cell_angle_gamma 90
_cell_formula_units_Z 2
_cell_length_a 32.3616(12)
_cell_length_b 32.3616(12)
_cell_length_c 37.4948(19)
_cell_measurement_reflns_used 4906
_cell_measurement_temperature 150.00(10)
_cell_measurement_theta_max 64.8634
_cell_measurement_theta_min 3.2705
_cell_volume 39267(3)
_computing_cell_refinement
;
CrysAlisPro, Agilent Technologies,
Version 1.171.36.21 (release 14-08-2012 CrysAlis171 .NET)
(compiled Sep 14 2012,17:21:16)
;
_computing_data_collection
;
CrysAlisPro, Agilent Technologies,
Version 1.171.36.21 (release 14-08-2012 CrysAlis171 .NET)
(compiled Sep 14 2012,17:21:16)
;
_computing_data_reduction
;
CrysAlisPro, Agilent Technologies,
Version 1.171.36.21 (release 14-08-2012 CrysAlis171 .NET)
(compiled Sep 14 2012,17:21:16)
;
_computing_molecular_graphics 'Olex2 (Dolomanov et al., 2009)'
_computing_publication_material 'Olex2 (Dolomanov et al., 2009)'
_computing_structure_refinement 'ShelXL (Sheldrick, 2015)'
_diffrn_ambient_temperature 150.00(10)
_diffrn_detector_area_resol_mean 10.6525
_diffrn_measured_fraction_theta_full 0.994
_diffrn_measured_fraction_theta_max 0.994
_diffrn_measurement_details
;
#__ type_ start__ end____ width___ exp.time_
  1 omega   67.00  161.00   1.0000  330.0000
omega____ theta____ kappa____ phi______ frames
    -       88.7118   45.0000 -120.0000 94

#__ type_ start__ end____ width___ exp.time_
  2 omega   60.00   90.00   1.0000  330.0000
omega____ theta____ kappa____ phi______ frames
    -       88.7118   77.0000   60.0000 30

#__ type_ start__ end____ width___ exp.time_
  3 omega  120.00  164.00   1.0000  330.0000
omega____ theta____ kappa____ phi______ frames
    -       88.7118   77.0000   60.0000 44

#__ type_ start__ end____ width___ exp.time_
  4 omega   91.00  150.00   1.0000  330.0000
omega____ theta____ kappa____ phi______ frames
    -       88.7118   45.0000  -60.0000 59

#__ type_ start__ end____ width___ exp.time_
  5 omega  102.00  157.00   1.0000  330.0000
omega____ theta____ kappa____ phi______ frames
    -       88.7118  125.0000 -120.0000 55

#__ type_ start__ end____ width___ exp.time_
  6 omega   68.00  165.00   1.0000  330.0000
omega____ theta____ kappa____ phi______ frames
    -       88.7118   30.0000  120.0000 97

#__ type_ start__ end____ width___ exp.time_
  7 omega  -26.00    7.00   1.0000   60.0000
omega____ theta____ kappa____ phi______ frames
    -      -40.7038   38.0000 -150.0000 33

#__ type_ start__ end____ width___ exp.time_
  8 omega  -84.00    9.00   1.0000   60.0000
omega____ theta____ kappa____ phi______ frames
    -      -40.7038  112.0000 -163.0000 93
;
_diffrn_measurement_device_type 'SuperNova, Dual, Cu at zero, Atlas'
_diffrn_measurement_method '\w scans'
_diffrn_orient_matrix_UB_11 0.0187637000
_diffrn_orient_matrix_UB_12 -0.0162920000
_diffrn_orient_matrix_UB_13 0.0350656000
_diffrn_orient_matrix_UB_21 0.0399773000
_diffrn_orient_matrix_UB_22 -0.0116815000
_diffrn_orient_matrix_UB_23 -0.0199950000
_diffrn_orient_matrix_UB_31 0.0179249000
_diffrn_orient_matrix_UB_32 0.0430769000
_diffrn_orient_matrix_UB_33 0.0078282000
_diffrn_radiation_monochromator mirror
_diffrn_radiation_type CuK\a
_diffrn_radiation_wavelength 1.54184
_diffrn_reflns_av_R_equivalents 0.1063
_diffrn_reflns_av_unetI/netI 0.0710
_diffrn_reflns_Laue_measured_fraction_full 0.994
_diffrn_reflns_Laue_measured_fraction_max 0.994
_diffrn_reflns_limit_h_max 36
_diffrn_reflns_limit_h_min -38
_diffrn_reflns_limit_k_max 28
_diffrn_reflns_limit_k_min -34
_diffrn_reflns_limit_l_max 43
_diffrn_reflns_limit_l_min -43
_diffrn_reflns_number 63868
_diffrn_reflns_point_group_measured_fraction_full 0.994
_diffrn_reflns_point_group_measured_fraction_max 0.994
_diffrn_reflns_theta_full 64.965
_diffrn_reflns_theta_max 64.965
_diffrn_reflns_theta_min 3.273
_diffrn_source 'SuperNova (Cu) X-ray Source'
_exptl_absorpt_coefficient_mu 2.555
_exptl_absorpt_correction_T_max 1.00000
_exptl_absorpt_correction_T_min 0.90502
_exptl_absorpt_correction_type multi-scan
_exptl_absorpt_process_details
;
CrysAlisPro, Agilent Technologies,
Version 1.171.36.21 (release 14-08-2012 CrysAlis171 .NET)
(compiled Sep 14 2012,17:21:16)
Empirical absorption correction using spherical harmonics,
 implemented in SCALE3 ABSPACK scaling algorithm.
;
_exptl_crystal_colour red
_exptl_crystal_density_diffrn 0.763
_exptl_crystal_description block
_exptl_crystal_F_000 9200
_exptl_crystal_size_max 0.15
_exptl_crystal_size_mid 0.15
_exptl_crystal_size_min 0.15
_refine_diff_density_max 0.642
_refine_diff_density_min -0.400
_refine_diff_density_rms 0.085
_refine_ls_abs_structure_details
;
 Refined as an inversion twin.
;
_refine_ls_abs_structure_Flack 0.177(19)
_refine_ls_extinction_method none
_refine_ls_goodness_of_fit_ref 0.932
_refine_ls_hydrogen_treatment constr
_refine_ls_matrix_type full
_refine_ls_number_parameters 686
_refine_ls_number_reflns 16551
_refine_ls_number_restraints 605
_refine_ls_restrained_S_all 0.939
_refine_ls_R_factor_all 0.1755
_refine_ls_R_factor_gt 0.1029
_refine_ls_shift/su_max 0.001
_refine_ls_shift/su_mean 0.000
_refine_ls_structure_factor_coef Fsqd
_refine_ls_weighting_details 'w=1/[\s^2^(Fo^2^)+(0.1904P)^2^] where P=(Fo^2^+2Fc^2^)/3'
_refine_ls_weighting_scheme calc
_refine_ls_wR_factor_gt 0.2742
_refine_ls_wR_factor_ref 0.3318
_reflns_Friedel_coverage 0.846
_reflns_Friedel_fraction_full 0.994
_reflns_Friedel_fraction_max 0.994
_reflns_number_gt 6690
_reflns_number_total 16551
_reflns_threshold_expression 'I > 2\s(I)'
_cod_data_source_file lambda-cage-final.cif
_cod_data_source_block lambda-cage
_cod_original_cell_volume 39267(4)
_cod_original_formula_sum 'C488 H303.20 Fe8 N120 O5.60 Pd6'
_cod_database_code 4133560
_shelx_shelxl_version_number 2014/7
_chemical_oxdiff_formula 'C11 H10 N O'
_shelx_space_group_comment
;
The symmetry employed for this shelxl refinement is uniquely defined
by the following loop, which should always be used as a source of
symmetry information in preference to the above space-group names.
They are only intended as comments.
;
_shelx_estimated_absorpt_t_max 0.700
_shelx_estimated_absorpt_t_min 0.700
_reflns_odcompleteness_completeness 99.90
_reflns_odcompleteness_iscentric 1
_reflns_odcompleteness_theta 61.08
_olex2_refinement_description
;
1. Twinned data refinement
 Scales: 0.823(19)
 0.177(19)
2. Fixed Uiso
 At 1.2 times of:
  All C(H) groups, All N(H) groups
 At 1.5 times of:
  All O(H) groups
3. Restrained distances
 C55-C56 = C56-C57 = C57-C58 = C58-C59 = C59-C60
 1.39 with sigma of 0.01
 C60-C61 = C61-C62 = C62-C63 = C63-C64 = C64-C55
 1.39 with sigma of 0.01
 C63-C58
 1.39 with sigma of 0.01
 C55-C57 = C56-C58 = C57-C63 = C58-C64
 2.4 with sigma of 0.01
 C63-C55 = C64-C56
 2.4 with sigma of 0.01
 C58-C60 = C59-C61 = C60-C62
 2.4 with sigma of 0.01
 C61-C63 = C62-C58 = C63-C59
 2.4 with sigma of 0.01
 C55-C58 = C56-C63 = C57-C64
 2.8 with sigma of 0.01
 C58-C61 = C59-C62 = C60-C63
 2.8 with sigma of 0.01
 C31-C24
 2.1 with sigma of 0.02
 C49-C50
 1.45 with sigma of 0.02
 C64-C64_$1
 1.45 with sigma of 0.02
4. Restrained planarity
 C59, C62, C56, C57, C58, C63, C64, C55, O1, C60, C61
 with sigma of 0.1
 C17, C18, C14, C16, N5, C15
 with sigma of 0.1
5. Rigid bond restraints
 N12, C37, C38, C39, C40, C48
 with sigma for 1-2 distances of 0.01 and sigma for 1-3 distances of 0.01
 C54, C50, C51, C52, C53, N15
 with sigma for 1-2 distances of 0.01 and sigma for 1-3 distances of 0.01
 C18, N5, C17, C16, C15, C14
 with sigma for 1-2 distances of 0.01 and sigma for 1-3 distances of 0.01
 N7, C28, C27, C26, C25, C29
 with sigma for 1-2 distances of 0.01 and sigma for 1-3 distances of 0.01
 C31, N9, N8, C23, C24
 with sigma for 1-2 distances of 0.01 and sigma for 1-3 distances of 0.01
 Fe1, N1, N2, N6, N7, N11, N12
 with sigma for 1-2 distances of 0.01 and sigma for 1-3 distances of 0.01
 N6, C19, C20, C21, C22, C30
 with sigma for 1-2 distances of 0.01 and sigma for 1-3 distances of 0.01
 C32, C33, C34, C35, C36, N10
 with sigma for 1-2 distances of 0.01 and sigma for 1-3 distances of 0.01
 N11, C46, C47, C45, C44, C43
 with sigma for 1-2 distances of 0.01 and sigma for 1-3 distances of 0.01
 C55, O1
 with sigma for 1-2 distances of 0.01 and sigma for 1-3 distances of 0.01
 N2, C1, C2, C3, C4, C12, C5, C6, C7, C8, C9, C10, N1, C11
 with sigma for 1-2 distances of 0.01 and sigma for 1-3 distances of 0.01
6. Uiso/Uaniso restraints and constraints
N11 \\sim C46 \\sim C47 \\sim C45 \\sim C44 \\sim C43: within 2A with sigma of
0.01 and sigma for terminal atoms of 0.01
C32 \\sim C33 \\sim C34 \\sim C35 \\sim C36 \\sim N10: within 2A with sigma of
0.01 and sigma for terminal atoms of 0.01
N6 \\sim C19 \\sim C20 \\sim C21 \\sim C22 \\sim C30: within 2A with sigma of
0.01 and sigma for terminal atoms of 0.01
Fe1 \\sim N1 \\sim N2 \\sim N6 \\sim N7 \\sim N11 \\sim N12: within 2A with
sigma of 0.01 and sigma for terminal atoms of 0.01
C31 \\sim N9 \\sim N8 \\sim C23 \\sim C24: within 2A with sigma of 0.01 and
sigma for terminal atoms of 0.01
N12 \\sim C37 \\sim C38 \\sim C39 \\sim C40 \\sim C48: within 2A with sigma of
0.01 and sigma for terminal atoms of 0.01
C54 \\sim C50 \\sim C51 \\sim C52 \\sim C53 \\sim N15: within 2A with sigma of
0.01 and sigma for terminal atoms of 0.01
C18 \\sim N5 \\sim C17 \\sim C16 \\sim C15 \\sim C14: within 2A with sigma of
0.01 and sigma for terminal atoms of 0.01
N7 \\sim C28 \\sim C27 \\sim C26 \\sim C25 \\sim C29: within 2A with sigma of
0.01 and sigma for terminal atoms of 0.01
C55 \\sim O1: within 2A with sigma of 0.01 and sigma for terminal atoms of 0.02
N2 \\sim C1 \\sim C2 \\sim C3 \\sim C4 \\sim C12 \\sim C5 \\sim C6 \\sim C7
\\sim C8 \\sim C9 \\sim C10 \\sim N1 \\sim C11: within 2A with sigma of 0.01
and sigma for terminal atoms of 0.01
Uanis(C55) = Uanis(C56) = Uanis(C57) = Uanis(C58) = Uanis(C59) = Uanis(C60) =
Uanis(C61) = Uanis(C62) = Uanis(C63) = Uanis(C64)
7. Others
 Fixed Sof: O1(0.7) H1A(0.7) C55(0.7) C56(0.7) H56(0.7) C57(0.7) H57(0.7)
 C58(0.7) C63(0.7) C64(0.7) C59(0.7) H59(0.7) C60(0.7) H60(0.7) C61(0.7)
 H61(0.7) C62(0.7) H62(0.7)
8.a Aromatic/amide H refined with riding coordinates:
 N4(H4), N9(H9), C37(H37), C38(H38), C39(H39), N14(H14), C1(H1), C2(H2),
 C3(H3), C8(H8), C9(H9A), C10(H10), C15(H15), C16(H16), C17(H17), C18(H18),
 C19(H19), C20(H20), C21(H21), C26(H26), C27(H27), C28(H28), C33(H33), C34(H34),
  C35(H35), C36(H36), C44(H44), C45(H45), C46(H46), C51(H51), C52(H52),
 C53(H53), C54(H54), C56(H56), C57(H57), C59(H59), C60(H60), C61(H61), C62(H62)
8.b Idealised tetrahedral OH refined as rotating group:
 O1(H1A)
;
_olex2_submission_special_instructions 'No special instructions were received'

loop_
_space_group_symop_operation_xyz
'x, y, z'
'-y, x, z'
'-x, -y, z'
'y, -x, z'
'x, -y, -z'
'-x, y, -z'
'y, x, -z'
'-y, -x, -z'
'x+1/2, y+1/2, z+1/2'
'-y+1/2, x+1/2, z+1/2'
'-x+1/2, -y+1/2, z+1/2'
'y+1/2, -x+1/2, z+1/2'
'x+1/2, -y+1/2, -z+1/2'
'-x+1/2, y+1/2, -z+1/2'
'y+1/2, x+1/2, -z+1/2'
'-y+1/2, -x+1/2, -z+1/2'

loop_
_atom_site_label
_atom_site_type_symbol
_atom_site_fract_x
_atom_site_fract_y
_atom_site_fract_z
_atom_site_U_iso_or_equiv
_atom_site_adp_type
_atom_site_occupancy
_atom_site_site_symmetry_order
_atom_site_calc_flag
_atom_site_refinement_flags_posn
_atom_site_refinement_flags_adp
_atom_site_refinement_flags_occupancy
Pd1 Pd 0.18326(3) 0.81674(3) 0.5000 0.1320(6) Uani 1 2 d S T P
Pd2 Pd 0.5000 0.5000 0.13188(6) 0.1337(7) Uani 1 4 d S T P
Fe1 Fe 0.21793(9) 0.49819(10) 0.34023(7) 0.1483(9) Uani 1 1 d . U .
O1 O 0.2287(4) 0.3541(4) 0.2251(5) 0.143(4) Uani 0.7 1 d . U .
H1A H 0.2372 0.3394 0.2081 0.215 Uiso 0.7 1 calc GR . .
N1 N 0.2414(5) 0.5493(4) 0.3630(4) 0.154(3) Uani 1 1 d . U .
N2 N 0.1643(6) 0.5221(5) 0.3551(4) 0.170(3) Uani 1 1 d . U .
C12 C 0.1670(7) 0.5578(6) 0.3758(6) 0.160(4) Uani 1 1 d . U .
N3 N 0.1207(6) 0.6435(6) 0.4223(5) 0.167(6) Uani 1 1 d . . .
N4 N 0.1825(7) 0.6680(4) 0.4310(4) 0.157(5) Uani 1 1 d . . .
H4 H 0.2031 0.6835 0.4385 0.188 Uiso 1 1 calc R . .
N5 N 0.1441(4) 0.7750(4) 0.4830(3) 0.140(3) Uani 1 1 d . U .
N6 N 0.1919(4) 0.4484(4) 0.3202(3) 0.126(3) Uani 1 1 d . U .
N7 N 0.2223(5) 0.4636(5) 0.3833(4) 0.155(3) Uani 1 1 d . U .
C29 C 0.2050(7) 0.4262(6) 0.3775(5) 0.152(4) Uani 1 1 d . U .
N8 N 0.1653(4) 0.3079(3) 0.3612(3) 0.117(3) Uani 1 1 d . U .
N9 N 0.1866(5) 0.3208(5) 0.4142(3) 0.141(4) Uani 1 1 d . U .
H9 H 0.1912 0.3191 0.4373 0.169 Uiso 1 1 calc R . .
N10 N 0.1708(4) 0.1973(4) 0.4516(4) 0.140(3) Uani 1 1 d . U .
N11 N 0.2730(5) 0.4804(4) 0.3210(4) 0.136(3) Uani 1 1 d . U .
N12 N 0.2177(5) 0.5292(4) 0.2942(4) 0.141(3) Uani 1 1 d . U .
C37 C 0.1853(7) 0.5549(5) 0.2779(6) 0.158(4) Uani 1 1 d . U .
H37 H 0.1597 0.5587 0.2897 0.189 Uiso 1 1 calc R . .
C38 C 0.1921(6) 0.5729(5) 0.2466(6) 0.157(4) Uani 1 1 d . U .
H38 H 0.1722 0.5919 0.2377 0.188 Uiso 1 1 calc R . .
C39 C 0.2275(6) 0.5650(5) 0.2261(5) 0.144(4) Uani 1 1 d . U .
H39 H 0.2305 0.5757 0.2027 0.173 Uiso 1 1 calc R . .
C40 C 0.2582(6) 0.5404(5) 0.2419(5) 0.142(4) Uani 1 1 d . U .
C48 C 0.2542(6) 0.5225(5) 0.2752(5) 0.138(4) Uani 1 1 d . U .
N13 N 0.3602(4) 0.5057(4) 0.2173(4) 0.125(3) Uani 1 1 d . . .
N14 N 0.3158(6) 0.5470(4) 0.1940(5) 0.154(5) Uani 1 1 d . . .
H14 H 0.3064 0.5658 0.1791 0.185 Uiso 1 1 calc R . .
N15 N 0.4405(4) 0.5240(4) 0.1293(4) 0.139(3) Uani 1 1 d . U .
C1 C 0.1239(7) 0.5055(8) 0.3480(6) 0.192(5) Uani 1 1 d . U .
H1 H 0.1204 0.4818 0.3334 0.230 Uiso 1 1 calc R . .
C2 C 0.0892(8) 0.5255(7) 0.3635(6) 0.193(5) Uani 1 1 d . U .
H2 H 0.0622 0.5145 0.3607 0.231 Uiso 1 1 calc R . .
C3 C 0.0961(7) 0.5629(6) 0.3835(6) 0.184(5) Uani 1 1 d . U .
H3 H 0.0728 0.5770 0.3931 0.221 Uiso 1 1 calc R . .
C4 C 0.1348(7) 0.5791(6) 0.3894(6) 0.165(4) Uani 1 1 d . U .
C5 C 0.1439(7) 0.6147(6) 0.4088(5) 0.156(4) Uani 1 1 d . U .
C6 C 0.1837(7) 0.6310(6) 0.4084(5) 0.151(4) Uani 1 1 d . U .
C7 C 0.2167(6) 0.6090(5) 0.3945(5) 0.141(4) Uani 1 1 d . U .
C8 C 0.2594(6) 0.6210(5) 0.3957(5) 0.152(4) Uani 1 1 d . U .
H8 H 0.2678 0.6455 0.4076 0.182 Uiso 1 1 calc R . .
C9 C 0.2864(7) 0.5969(5) 0.3799(5) 0.156(4) Uani 1 1 d . U .
H9A H 0.3142 0.6061 0.3802 0.188 Uiso 1 1 calc R . .
C10 C 0.2796(6) 0.5621(5) 0.3641(5) 0.145(4) Uani 1 1 d . U .
H10 H 0.3014 0.5466 0.3536 0.174 Uiso 1 1 calc R . .
C11 C 0.2093(7) 0.5754(6) 0.3781(6) 0.155(4) Uani 1 1 d . U .
C13 C 0.1414(7) 0.6721(8) 0.4374(5) 0.145(6) Uani 1 1 d . . .
C14 C 0.1276(6) 0.7092(7) 0.4577(5) 0.154(4) Uani 1 1 d . U .
C15 C 0.0892(7) 0.7132(7) 0.4668(5) 0.170(5) Uani 1 1 d . U .
H15 H 0.0705 0.6909 0.4638 0.204 Uiso 1 1 calc R . .
C16 C 0.0747(7) 0.7531(7) 0.4817(5) 0.170(5) Uani 1 1 d . U .
H16 H 0.0464 0.7595 0.4851 0.204 Uiso 1 1 calc R . .
C17 C 0.1024(6) 0.7769(7) 0.4893(5) 0.159(4) Uani 1 1 d . U .
H17 H 0.0937 0.8010 0.5017 0.191 Uiso 1 1 calc R . .
C18 C 0.1541(6) 0.7413(5) 0.4675(4) 0.133(4) Uani 1 1 d . U .
H18 H 0.1826 0.7377 0.4621 0.160 Uiso 1 1 calc R . .
C19 C 0.1786(6) 0.4429(5) 0.2879(4) 0.134(4) Uani 1 1 d . U .
H19 H 0.1811 0.4647 0.2711 0.160 Uiso 1 1 calc R . .
C20 C 0.1603(6) 0.4052(6) 0.2771(5) 0.147(4) Uani 1 1 d . U .
H20 H 0.1502 0.4027 0.2534 0.177 Uiso 1 1 calc R . .
C21 C 0.1566(5) 0.3715(6) 0.3002(4) 0.132(4) Uani 1 1 d . U .
H21 H 0.1434 0.3466 0.2932 0.159 Uiso 1 1 calc R . .
C22 C 0.1740(5) 0.3766(5) 0.3355(5) 0.132(4) Uani 1 1 d . U .
C23 C 0.1779(5) 0.3455(5) 0.3595(4) 0.124(3) Uani 1 1 d . U .
C24 C 0.1918(6) 0.3527(5) 0.3935(4) 0.140(4) Uani 1 1 d D U .
C25 C 0.2069(7) 0.3954(6) 0.4047(5) 0.152(4) Uani 1 1 d . U .
C26 C 0.2214(6) 0.4066(6) 0.4379(4) 0.162(4) Uani 1 1 d . U .
H26 H 0.2199 0.3875 0.4571 0.194 Uiso 1 1 calc R . .
C27 C 0.2374(7) 0.4436(6) 0.4430(5) 0.166(5) Uani 1 1 d . U .
H27 H 0.2488 0.4500 0.4657 0.200 Uiso 1 1 calc R . .
C28 C 0.2382(7) 0.4732(7) 0.4168(5) 0.167(4) Uani 1 1 d . U .
H28 H 0.2494 0.4998 0.4215 0.200 Uiso 1 1 calc R . .
C30 C 0.1902(5) 0.4180(5) 0.3422(4) 0.116(3) Uani 1 1 d . U .
C31 C 0.1729(6) 0.2919(5) 0.3930(4) 0.145(4) Uani 1 1 d D U .
C32 C 0.1631(6) 0.2491(5) 0.4029(4) 0.133(4) Uani 1 1 d . U .
C33 C 0.1442(7) 0.2205(6) 0.3845(5) 0.157(4) Uani 1 1 d . U .
H33 H 0.1367 0.2272 0.3607 0.188 Uiso 1 1 calc R . .
C34 C 0.1348(7) 0.1836(6) 0.3958(5) 0.167(5) Uani 1 1 d . U .
H34 H 0.1167 0.1662 0.3826 0.201 Uiso 1 1 calc R . .
C35 C 0.1526(6) 0.1699(6) 0.4292(4) 0.155(4) Uani 1 1 d . U .
H35 H 0.1516 0.1415 0.4354 0.186 Uiso 1 1 calc R . .
C36 C 0.1745(5) 0.2368(5) 0.4368(4) 0.130(4) Uani 1 1 d . U .
H36 H 0.1861 0.2575 0.4518 0.157 Uiso 1 1 calc R . .
C41 C 0.2965(6) 0.5337(4) 0.2245(5) 0.127(5) Uani 1 1 d . . .
C42 C 0.3272(6) 0.5061(7) 0.2398(4) 0.139(5) Uani 1 1 d . . .
C43 C 0.3182(6) 0.4865(4) 0.2743(4) 0.124(3) Uani 1 1 d . U .
C44 C 0.3485(6) 0.4610(4) 0.2920(4) 0.133(4) Uani 1 1 d . U .
H44 H 0.3750 0.4560 0.2821 0.159 Uiso 1 1 calc R . .
C45 C 0.3370(6) 0.4451(5) 0.3225(4) 0.143(4) Uani 1 1 d . U .
H45 H 0.3544 0.4267 0.3354 0.172 Uiso 1 1 calc R . .
C46 C 0.2961(7) 0.4572(6) 0.3360(4) 0.144(4) Uani 1 1 d . U .
H46 H 0.2874 0.4459 0.3582 0.173 Uiso 1 1 calc R . .
C47 C 0.2830(5) 0.4959(5) 0.2906(4) 0.122(3) Uani 1 1 d . U .
C49 C 0.3512(6) 0.5266(6) 0.1908(5) 0.147(6) Uani 1 1 d D . .
C50 C 0.3787(5) 0.5365(6) 0.1594(4) 0.140(4) Uani 1 1 d D U .
C51 C 0.3652(6) 0.5582(6) 0.1307(5) 0.152(4) Uani 1 1 d . U .
H51 H 0.3382 0.5696 0.1299 0.182 Uiso 1 1 calc R . .
C52 C 0.3927(6) 0.5630(6) 0.1029(5) 0.157(4) Uani 1 1 d . U .
H52 H 0.3854 0.5800 0.0832 0.189 Uiso 1 1 calc R . .
C53 C 0.4313(5) 0.5433(6) 0.1033(5) 0.155(4) Uani 1 1 d . U .
H53 H 0.4496 0.5453 0.0835 0.186 Uiso 1 1 calc R . .
C54 C 0.4180(5) 0.5195(5) 0.1590(4) 0.132(4) Uani 1 1 d . U .
H54 H 0.4286 0.5051 0.1792 0.158 Uiso 1 1 calc R . .
C55 C 0.2386(4) 0.3367(4) 0.2554(4) 0.150(3) Uani 0.7 1 d D U .
C56 C 0.2610(4) 0.3605(3) 0.2793(4) 0.150(3) Uani 0.7 1 d D . .
H56 H 0.2685 0.3879 0.2731 0.180 Uiso 0.7 1 calc R . .
C57 C 0.2725(4) 0.3445(4) 0.3122(4) 0.150(3) Uani 0.7 1 d D . .
H57 H 0.2874 0.3611 0.3286 0.180 Uiso 0.7 1 calc R . .
C58 C 0.2621(4) 0.3042(3) 0.3211(3) 0.150(3) Uani 0.7 1 d D . .
C63 C 0.2395(4) 0.2799(3) 0.2975(4) 0.150(3) Uani 0.7 1 d D . .
C64 C 0.2284(4) 0.2956(4) 0.2640(4) 0.150(3) Uani 0.7 1 d D . .
C59 C 0.2740(3) 0.2886(4) 0.3541(4) 0.150(3) Uani 0.7 1 d D . .
H59 H 0.2893 0.3054 0.3701 0.180 Uiso 0.7 1 calc R . .
C60 C 0.2635(4) 0.2485(4) 0.3637(4) 0.150(3) Uani 0.7 1 d D . .
H60 H 0.2712 0.2380 0.3864 0.180 Uiso 0.7 1 calc R . .
C61 C 0.2417(4) 0.2239(3) 0.3399(5) 0.150(3) Uani 0.7 1 d D . .
H61 H 0.2350 0.1962 0.3461 0.180 Uiso 0.7 1 calc R . .
C62 C 0.2297(4) 0.2393(4) 0.3072(4) 0.150(3) Uani 0.7 1 d D . .
H62 H 0.2147 0.2223 0.2912 0.180 Uiso 0.7 1 calc R . .

loop_
_atom_site_aniso_label
_atom_site_aniso_U_11
_atom_site_aniso_U_22
_atom_site_aniso_U_33
_atom_site_aniso_U_23
_atom_site_aniso_U_13
_atom_site_aniso_U_12
Pd1 0.1379(8) 0.1379(8) 0.1203(10) 0.0089(9) 0.0089(9) 0.0299(9)
Pd2 0.1219(9) 0.1219(9) 0.1574(17) 0.000 0.000 0.000
Fe1 0.182(2) 0.1186(15) 0.1437(17) -0.0137(18) 0.0313(15) -0.018(2)
O1 0.084(7) 0.094(8) 0.252(13) -0.019(9) -0.011(9) -0.005(6)
N1 0.183(8) 0.108(6) 0.171(8) -0.021(6) 0.033(8) -0.022(6)
N2 0.187(6) 0.134(7) 0.188(7) -0.017(6) 0.029(6) -0.011(5)
C12 0.181(8) 0.124(7) 0.177(8) -0.015(6) 0.028(8) -0.016(6)
N3 0.151(13) 0.138(12) 0.213(16) -0.018(12) 0.014(12) 0.033(11)
N4 0.198(17) 0.127(11) 0.146(11) -0.017(9) 0.022(11) 0.004(10)
N5 0.150(8) 0.144(8) 0.124(7) -0.002(6) 0.016(7) 0.050(7)
N6 0.156(6) 0.114(5) 0.107(5) -0.007(5) 0.016(6) 0.003(5)
N7 0.188(8) 0.139(6) 0.137(6) -0.014(5) 0.009(6) -0.037(6)
C29 0.194(10) 0.136(8) 0.126(8) -0.016(7) 0.027(8) -0.044(8)
N8 0.154(8) 0.103(6) 0.095(5) -0.006(5) -0.019(6) -0.018(6)
N9 0.176(9) 0.156(8) 0.092(6) 0.003(6) -0.013(6) -0.042(8)
N10 0.160(8) 0.119(7) 0.140(7) -0.003(6) -0.008(6) -0.025(7)
N11 0.180(7) 0.108(7) 0.121(7) 0.002(6) 0.006(6) -0.002(5)
N12 0.169(7) 0.099(6) 0.156(6) -0.003(5) 0.027(6) -0.004(5)
C37 0.175(9) 0.113(8) 0.184(9) 0.002(8) 0.037(8) 0.009(7)
C38 0.180(10) 0.112(8) 0.177(10) 0.010(7) 0.027(8) 0.011(8)
C39 0.176(10) 0.098(7) 0.158(9) 0.012(7) 0.021(8) 0.006(7)
C40 0.165(10) 0.110(8) 0.150(9) 0.007(7) 0.024(8) 0.004(7)
C48 0.169(9) 0.099(7) 0.146(8) 0.000(7) 0.027(8) 0.007(7)
N13 0.141(9) 0.092(7) 0.142(8) 0.036(8) -0.002(8) -0.001(8)
N14 0.197(15) 0.089(8) 0.177(13) 0.035(8) 0.029(12) 0.033(9)
N15 0.133(7) 0.132(7) 0.153(8) 0.040(7) 0.007(6) 0.019(6)
C1 0.203(9) 0.150(9) 0.222(10) -0.023(9) 0.041(9) -0.034(9)
C2 0.194(9) 0.155(10) 0.229(12) -0.022(9) 0.037(10) -0.026(9)
C3 0.185(9) 0.140(9) 0.228(11) -0.015(8) 0.048(10) -0.033(8)
C4 0.175(8) 0.128(8) 0.193(9) -0.016(7) 0.039(8) -0.019(7)
C5 0.174(9) 0.129(9) 0.166(9) -0.015(7) 0.042(9) -0.015(8)
C6 0.165(9) 0.118(8) 0.170(9) -0.018(8) 0.036(9) -0.007(7)
C7 0.169(8) 0.101(7) 0.154(8) -0.014(6) 0.046(7) -0.016(6)
C8 0.171(9) 0.107(8) 0.178(9) -0.008(7) 0.040(9) -0.007(7)
C9 0.174(9) 0.119(8) 0.176(10) -0.021(7) 0.061(8) -0.026(7)
C10 0.168(9) 0.101(7) 0.166(9) -0.013(7) 0.034(9) -0.022(7)
C11 0.180(8) 0.121(7) 0.165(8) -0.014(7) 0.027(7) -0.014(6)
C13 0.139(16) 0.168(19) 0.127(13) 0.013(12) 0.026(12) 0.022(14)
C14 0.136(9) 0.158(10) 0.167(9) -0.005(8) 0.003(9) 0.029(8)
C15 0.154(9) 0.180(10) 0.177(10) -0.013(9) 0.019(9) 0.019(9)
C16 0.153(10) 0.183(11) 0.173(10) -0.014(9) 0.024(9) 0.026(8)
C17 0.152(9) 0.173(10) 0.153(9) -0.016(8) 0.015(9) 0.030(8)
C18 0.133(9) 0.132(9) 0.134(8) 0.010(7) 0.016(7) 0.033(7)
C19 0.170(9) 0.121(7) 0.109(7) -0.008(7) 0.019(7) 0.022(7)
C20 0.169(9) 0.141(9) 0.133(8) -0.041(7) 0.004(8) 0.018(8)
C21 0.128(8) 0.139(8) 0.130(8) -0.044(7) 0.008(7) 0.017(7)
C22 0.125(8) 0.133(7) 0.139(8) -0.025(7) -0.005(7) 0.004(7)
C23 0.144(9) 0.117(7) 0.111(6) 0.001(7) -0.020(7) -0.018(7)
C24 0.166(9) 0.142(8) 0.111(7) -0.001(7) -0.009(7) -0.036(8)
C25 0.205(11) 0.139(9) 0.110(7) -0.021(7) 0.022(8) -0.043(9)
C26 0.204(11) 0.164(9) 0.117(7) -0.013(8) 0.017(8) -0.063(9)
C27 0.206(11) 0.165(10) 0.129(8) -0.012(7) -0.002(8) -0.066(9)
C28 0.204(10) 0.155(9) 0.142(8) -0.012(7) -0.005(8) -0.054(9)
C30 0.132(8) 0.111(7) 0.104(7) -0.017(6) 0.014(6) 0.012(7)
C31 0.183(9) 0.137(8) 0.115(7) -0.009(6) -0.019(8) -0.024(8)
C32 0.161(9) 0.103(7) 0.134(8) -0.003(7) -0.010(8) -0.026(7)
C33 0.188(10) 0.131(9) 0.152(9) 0.002(7) -0.039(8) -0.028(8)
C34 0.215(11) 0.140(8) 0.147(8) 0.001(8) -0.042(8) -0.036(9)
C35 0.196(10) 0.133(8) 0.136(8) 0.004(7) -0.033(8) -0.031(8)
C36 0.159(9) 0.115(7) 0.117(7) -0.021(6) 0.004(7) -0.026(7)
C41 0.149(13) 0.089(9) 0.143(13) 0.018(9) 0.001(11) 0.026(9)
C42 0.144(12) 0.147(14) 0.127(10) 0.004(12) 0.022(10) 0.011(13)
C43 0.160(9) 0.086(7) 0.126(8) 0.010(6) 0.009(7) 0.002(6)
C44 0.177(9) 0.103(8) 0.118(8) 0.017(6) 0.015(7) 0.008(7)
C45 0.196(10) 0.123(8) 0.111(7) 0.018(7) 0.002(8) 0.001(8)
C46 0.196(10) 0.129(9) 0.107(8) -0.002(7) -0.003(7) -0.004(8)
C47 0.164(8) 0.085(7) 0.119(7) -0.001(7) 0.017(7) 0.004(7)
C49 0.129(13) 0.128(12) 0.184(17) 0.038(13) 0.021(12) 0.028(11)
C50 0.140(8) 0.149(9) 0.130(8) 0.020(7) 0.001(8) 0.021(7)
C51 0.142(9) 0.164(10) 0.149(9) 0.050(8) 0.005(7) 0.018(8)
C52 0.138(9) 0.172(10) 0.162(9) 0.056(8) 0.011(8) 0.023(8)
C53 0.134(8) 0.172(10) 0.160(9) 0.047(8) 0.000(8) 0.012(8)
C54 0.127(8) 0.135(8) 0.133(7) 0.022(7) -0.002(7) 0.012(7)
C55 0.078(4) 0.109(5) 0.263(10) -0.024(6) -0.004(5) 0.006(3)
C56 0.078(4) 0.109(5) 0.263(10) -0.024(6) -0.004(5) 0.006(3)
C57 0.078(4) 0.109(5) 0.263(10) -0.024(6) -0.004(5) 0.006(3)
C58 0.078(4) 0.109(5) 0.263(10) -0.024(6) -0.004(5) 0.006(3)
C63 0.078(4) 0.109(5) 0.263(10) -0.024(6) -0.004(5) 0.006(3)
C64 0.078(4) 0.109(5) 0.263(10) -0.024(6) -0.004(5) 0.006(3)
C59 0.078(4) 0.109(5) 0.263(10) -0.024(6) -0.004(5) 0.006(3)
C60 0.078(4) 0.109(5) 0.263(10) -0.024(6) -0.004(5) 0.006(3)
C61 0.078(4) 0.109(5) 0.263(10) -0.024(6) -0.004(5) 0.006(3)
C62 0.078(4) 0.109(5) 0.263(10) -0.024(6) -0.004(5) 0.006(3)

loop_
_atom_type_symbol
_atom_type_description
_atom_type_scat_dispersion_real
_atom_type_scat_dispersion_imag
_atom_type_scat_source
C C 0.0181 0.0091 'International Tables Vol C Tables 4.2.6.8 and 6.1.1.4'
H H 0.0000 0.0000 'International Tables Vol C Tables 4.2.6.8 and 6.1.1.4'
Fe Fe -1.1336 3.1974 'International Tables Vol C Tables 4.2.6.8 and 6.1.1.4'
N N 0.0311 0.0180 'International Tables Vol C Tables 4.2.6.8 and 6.1.1.4'
O O 0.0492 0.0322 'International Tables Vol C Tables 4.2.6.8 and 6.1.1.4'
Pd Pd 0.1215 3.9337 'International Tables Vol C Tables 4.2.6.8 and 6.1.1.4'

loop_
_geom_angle_atom_site_label_1
_geom_angle_atom_site_label_2
_geom_angle_atom_site_label_3
_geom_angle
_geom_angle_site_symmetry_1
_geom_angle_site_symmetry_3
N5 Pd1 N5 176.6(7) 8_666 .
N10 Pd1 N5 89.4(6) 5_566 8_666
N10 Pd1 N5 90.5(5) 5_566 .
N10 Pd1 N5 89.4(6) 4_565 .
N10 Pd1 N5 90.5(5) 4_565 8_666
N10 Pd1 N10 177.9(8) 5_566 4_565
N15 Pd2 N15 89.88(4) . 2_655
N15 Pd2 N15 174.7(8) 2_655 4_565
N15 Pd2 N15 89.88(4) 2_655 3_665
N15 Pd2 N15 89.87(4) . 4_565
N15 Pd2 N15 89.88(4) 4_565 3_665
N15 Pd2 N15 174.7(8) . 3_665
N2 Fe1 N1 83.7(7) . .
N2 Fe1 N11 172.5(6) . .
N2 Fe1 N12 92.5(7) . .
N6 Fe1 N1 176.2(6) . .
N6 Fe1 N2 93.0(6) . .
N6 Fe1 N7 83.0(6) . .
N6 Fe1 N11 90.5(5) . .
N6 Fe1 N12 94.6(5) . .
N7 Fe1 N1 95.3(6) . .
N7 Fe1 N2 93.1(7) . .
N7 Fe1 N11 93.9(7) . .
N7 Fe1 N12 174.1(6) . .
N11 Fe1 N1 93.0(6) . .
N12 Fe1 N1 87.4(6) . .
N12 Fe1 N11 80.6(6) . .
C55 O1 H1A 109.5 . .
C10 N1 Fe1 129.3(13) . .
C10 N1 C11 118.6(15) . .
C11 N1 Fe1 112.0(13) . .
C12 N2 Fe1 115.1(14) . .
C12 N2 C1 118.0(18) . .
C1 N2 Fe1 126.9(14) . .
N2 C12 C11 114.2(18) . .
C4 C12 N2 126(2) . .
C4 C12 C11 119.6(18) . .
C13 N3 C5 113(2) . .
C6 N4 H4 129.0 . .
C13 N4 H4 129.0 . .
C13 N4 C6 101.9(18) . .
C17 N5 Pd1 123.3(12) . .
C18 N5 Pd1 124.9(13) . .
C18 N5 C17 111.5(17) . .
C19 N6 Fe1 127.7(12) . .
C30 N6 Fe1 113.6(10) . .
C30 N6 C19 118.7(14) . .
C29 N7 Fe1 110.3(12) . .
C29 N7 C28 119.9(16) . .
C28 N7 Fe1 129.8(12) . .
N7 C29 C25 119.5(17) . .
N7 C29 C30 116.9(16) . .
C25 C29 C30 123.0(16) . .
C23 N8 C31 110.8(12) . .
C24 N9 H9 127.8 . .
C24 N9 C31 104.5(12) . .
C31 N9 H9 127.8 . .
C35 N10 Pd1 121.7(11) . 2_655
C35 N10 C36 112.8(14) . .
C36 N10 Pd1 125.1(10) . 2_655
C46 N11 Fe1 124.3(14) . .
C46 N11 C47 120.3(18) . .
C47 N11 Fe1 115.4(12) . .
C37 N12 Fe1 130.3(12) . .
C48 N12 Fe1 111.1(12) . .
C48 N12 C37 118.5(15) . .
N12 C37 H37 120.0 . .
C38 C37 N12 119.9(19) . .
C38 C37 H37 120.0 . .
C37 C38 H38 118.7 . .
C37 C38 C39 123(2) . .
C39 C38 H38 118.7 . .
C38 C39 H39 121.6 . .
C38 C39 C40 116.9(18) . .
C40 C39 H39 121.6 . .
C39 C40 C41 120.9(16) . .
C48 C40 C39 123.4(18) . .
C48 C40 C41 115.7(18) . .
C40 C48 N12 118.4(17) . .
C40 C48 C47 124.7(17) . .
C47 C48 N12 116.8(16) . .
C49 N13 C42 107.9(14) . .
C41 N14 H14 125.9 . .
C49 N14 H14 125.9 . .
C49 N14 C41 108.1(14) . .
C53 N15 Pd2 117.6(13) . .
C53 N15 C54 126.9(16) . .
C54 N15 Pd2 115.1(10) . .
N2 C1 H1 120.9 . .
C2 C1 N2 118(2) . .
C2 C1 H1 120.9 . .
C1 C2 H2 120.8 . .
C1 C2 C3 118(2) . .
C3 C2 H2 120.8 . .
C2 C3 H3 118.6 . .
C4 C3 C2 123(2) . .
C4 C3 H3 118.6 . .
C12 C4 C3 117(2) . .
C12 C4 C5 117(2) . .
C3 C4 C5 126(2) . .
N3 C5 C4 132(2) . .
N3 C5 C6 105.5(18) . .
C6 C5 C4 120(2) . .
C5 C6 N4 106.2(17) . .
C7 C6 N4 131.0(19) . .
C7 C6 C5 121.5(18) . .
C6 C7 C8 126.2(17) . .
C11 C7 C6 118(2) . .
C11 C7 C8 115.3(18) . .
C7 C8 H8 121.2 . .
C9 C8 C7 117.6(17) . .
C9 C8 H8 121.2 . .
C8 C9 H9A 116.1 . .
C10 C9 C8 128(2) . .
C10 C9 H9A 116.1 . .
N1 C10 H10 121.5 . .
C9 C10 N1 116.9(18) . .
C9 C10 H10 121.5 . .
N1 C11 C12 114.3(16) . .
C7 C11 N1 123(2) . .
C7 C11 C12 122(2) . .
N3 C13 N4 112(2) . .
N3 C13 C14 131(2) . .
N4 C13 C14 118(2) . .
C15 C14 C13 120(2) . .
C15 C14 C18 116(2) . .
C18 C14 C13 123.3(19) . .
C14 C15 H15 120.3 . .
C14 C15 C16 119(2) . .
C16 C15 H15 120.3 . .
C15 C16 H16 123.0 . .
C17 C16 C15 114(2) . .
C17 C16 H16 123.0 . .
N5 C17 H17 114.5 . .
C16 C17 N5 131(2) . .
C16 C17 H17 114.5 . .
N5 C18 C14 126.8(18) . .
N5 C18 H18 116.6 . .
C14 C18 H18 116.6 . .
N6 C19 H19 119.1 . .
N6 C19 C20 121.7(16) . .
C20 C19 H19 119.1 . .
C19 C20 H20 119.1 . .
C21 C20 C19 121.8(16) . .
C21 C20 H20 119.1 . .
C20 C21 H21 121.7 . .
C20 C21 C22 116.6(16) . .
C22 C21 H21 121.7 . .
C21 C22 C30 113.6(16) . .
C23 C22 C21 124.1(15) . .
C23 C22 C30 122.2(14) . .
N8 C23 C22 134.8(14) . .
N8 C23 C24 102.6(14) . .
C22 C23 C24 121.6(15) . .
N9 C24 C23 112.2(14) . .
N9 C24 C25 126.5(14) . .
C23 C24 C25 121.0(15) . .
C29 C25 C24 114.9(15) . .
C26 C25 C29 118.4(16) . .
C26 C25 C24 126.6(17) . .
C25 C26 H26 119.9 . .
C27 C26 C25 120.2(18) . .
C27 C26 H26 119.9 . .
C26 C27 H27 118.7 . .
C26 C27 C28 122.6(18) . .
C28 C27 H27 118.7 . .
N7 C28 H28 120.6 . .
C27 C28 N7 118.8(16) . .
C27 C28 H28 120.6 . .
N6 C30 C29 116.0(15) . .
N6 C30 C22 127.4(14) . .
C29 C30 C22 116.7(15) . .
N8 C31 C32 123.8(14) . .
N9 C31 N8 109.3(14) . .
N9 C31 C32 126.6(15) . .
C33 C32 C31 129.4(17) . .
C33 C32 C36 114.1(15) . .
C36 C32 C31 116.5(14) . .
C32 C33 H33 117.1 . .
C34 C33 C32 125.8(18) . .
C34 C33 H33 117.1 . .
C33 C34 H34 121.1 . .
C33 C34 C35 117.9(17) . .
C35 C34 H34 121.1 . .
N10 C35 C34 120.7(16) . .
N10 C35 H35 119.6 . .
C34 C35 H35 119.6 . .
N10 C36 H36 116.4 . .
C32 C36 N10 127.2(14) . .
C32 C36 H36 116.4 . .
C40 C41 C42 120.7(16) . .
N14 C41 C40 137.1(16) . .
N14 C41 C42 102.2(14) . .
N13 C42 C41 107.3(14) . .
N13 C42 C43 134.0(17) . .
C41 C42 C43 118.6(16) . .
C44 C43 C42 121.3(15) . .
C47 C43 C42 118.4(14) . .
C47 C43 C44 120.1(14) . .
C43 C44 H44 122.1 . .
C45 C44 C43 115.8(17) . .
C45 C44 H44 122.1 . .
C44 C45 H45 121.6 . .
C44 C45 C46 116.9(17) . .
C46 C45 H45 121.6 . .
N11 C46 C45 124.4(17) . .
N11 C46 H46 117.8 . .
C45 C46 H46 117.8 . .
N11 C47 C48 116.2(16) . .
N11 C47 C43 122.2(16) . .
C43 C47 C48 121.6(14) . .
N13 C49 N14 113.8(16) . .
N13 C49 C50 127.0(17) . .
N14 C49 C50 118.2(18) . .
C51 C50 C49 122.5(16) . .
C51 C50 C54 119.5(16) . .
C54 C50 C49 117.8(15) . .
C50 C51 H51 121.6 . .
C50 C51 C52 116.8(17) . .
C52 C51 H51 121.6 . .
C51 C52 H52 119.5 . .
C51 C52 C53 121.0(17) . .
C53 C52 H52 119.5 . .
N15 C53 C52 117.8(18) . .
N15 C53 H53 121.1 . .
C52 C53 H53 121.1 . .
N15 C54 C50 117.7(14) . .
N15 C54 H54 121.2 . .
C50 C54 H54 121.2 . .
O1 C55 C56 116.8(13) . .
O1 C55 C64 123.1(13) . .
C56 C55 C64 120.1(7) . .
C55 C56 H56 119.8 . .
C55 C56 C57 120.4(7) . .
C57 C56 H56 119.8 . .
C56 C57 H57 120.0 . .
C58 C57 C56 119.9(7) . .
C58 C57 H57 120.0 . .
C57 C58 C63 120.4(7) . .
C57 C58 C59 119.2(9) . .
C59 C58 C63 120.4(7) . .
C58 C63 C64 120.0(7) . .
C58 C63 C62 118.8(7) . .
C62 C63 C64 121.1(9) . .
C55 C64 C64 116.5(13) . 16
C63 C64 C55 119.1(7) . .
C63 C64 C64 124.4(13) . 16
C58 C59 H59 119.9 . .
C60 C59 C58 120.2(7) . .
C60 C59 H59 119.9 . .
C59 C60 H60 120.2 . .
C59 C60 C61 119.6(7) . .
C61 C60 H60 120.2 . .
C60 C61 H61 119.8 . .
C62 C61 C60 120.3(7) . .
C62 C61 H61 119.8 . .
C63 C62 H62 119.7 . .
C61 C62 C63 120.6(7) . .
C61 C62 H62 119.7 . .

loop_
_geom_bond_atom_site_label_1
_geom_bond_atom_site_label_2
_geom_bond_distance
_geom_bond_site_symmetry_2
Pd1 N5 1.958(16) 8_666
Pd1 N5 1.958(16) .
Pd1 N10 1.913(14) 5_566
Pd1 N10 1.913(14) 4_565
Pd2 N15 2.078(13) 4_565
Pd2 N15 2.078(13) 3_665
Pd2 N15 2.078(13) 2_655
Pd2 N15 2.078(13) .
Fe1 N1 2.010(14) .
Fe1 N2 1.980(18) .
Fe1 N6 1.968(13) .
Fe1 N7 1.969(16) .
Fe1 N11 2.008(16) .
Fe1 N12 1.996(15) .
O1 H1A 0.8400 .
O1 C55 1.31(2) .
N1 C10 1.30(2) .
N1 C11 1.45(2) .
N2 C12 1.40(2) .
N2 C1 1.44(3) .
C12 C4 1.35(3) .
C12 C11 1.49(3) .
N3 C5 1.30(2) .
N3 C13 1.27(2) .
N4 H4 0.8800 .
N4 C6 1.47(2) .
N4 C13 1.36(2) .
N5 C17 1.37(2) .
N5 C18 1.279(19) .
N6 C19 1.298(19) .
N6 C30 1.284(17) .
N7 C29 1.35(2) .
N7 C28 1.39(2) .
C29 C25 1.43(3) .
C29 C30 1.43(2) .
N8 C23 1.287(18) .
N8 C31 1.323(19) .
N9 H9 0.8800 .
N9 C24 1.302(19) .
N9 C31 1.304(19) .
N10 Pd1 1.913(14) 2_655
N10 C35 1.356(19) .
N10 C36 1.40(2) .
N11 C46 1.20(2) .
N11 C47 1.285(17) .
N12 C37 1.47(2) .
N12 C48 1.40(2) .
C37 H37 0.9500 .
C37 C38 1.33(3) .
C38 H38 0.9500 .
C38 C39 1.40(2) .
C39 H39 0.9500 .
C39 C40 1.40(2) .
C40 C48 1.39(2) .
C40 C41 1.42(2) .
C48 C47 1.39(2) .
N13 C42 1.364(18) .
N13 C49 1.237(19) .
N14 H14 0.8800 .
N14 C41 1.38(2) .
N14 C49 1.33(2) .
N15 C53 1.198(19) .
N15 C54 1.340(19) .
C1 H1 0.9500 .
C1 C2 1.42(3) .
C2 H2 0.9500 .
C2 C3 1.44(3) .
C3 H3 0.9500 .
C3 C4 1.37(3) .
C4 C5 1.39(3) .
C5 C6 1.39(3) .
C6 C7 1.38(2) .
C7 C8 1.44(3) .
C7 C11 1.27(2) .
C8 H8 0.9500 .
C8 C9 1.31(2) .
C9 H9A 0.9500 .
C9 C10 1.29(2) .
C10 H10 0.9500 .
C13 C14 1.49(3) .
C14 C15 1.29(3) .
C14 C18 1.40(3) .
C15 H15 0.9500 .
C15 C16 1.48(3) .
C16 H16 0.9500 .
C16 C17 1.22(3) .
C17 H17 0.9500 .
C18 H18 0.9500 .
C19 H19 0.9500 .
C19 C20 1.41(2) .
C20 H20 0.9500 .
C20 C21 1.40(2) .
C21 H21 0.9500 .
C21 C22 1.45(2) .
C22 C23 1.36(2) .
C22 C30 1.46(2) .
C23 C24 1.37(2) .
C24 C25 1.53(2) .
C25 C26 1.38(2) .
C26 H26 0.9500 .
C26 C27 1.32(2) .
C27 H27 0.9500 .
C27 C28 1.37(3) .
C28 H28 0.9500 .
C31 C32 1.47(2) .
C32 C33 1.31(2) .
C32 C36 1.38(2) .
C33 H33 0.9500 .
C33 C34 1.30(2) .
C34 H34 0.9500 .
C34 C35 1.45(2) .
C35 H35 0.9500 .
C36 H36 0.9500 .
C41 C42 1.45(2) .
C42 C43 1.47(2) .
C43 C44 1.44(2) .
C43 C47 1.33(2) .
C44 H44 0.9500 .
C44 C45 1.31(2) .
C45 H45 0.9500 .
C45 C46 1.47(3) .
C46 H46 0.9500 .
C49 C50 1.509(19) .
C50 C51 1.36(2) .
C50 C54 1.38(2) .
C51 H51 0.9500 .
C51 C52 1.38(2) .
C52 H52 0.9500 .
C52 C53 1.40(2) .
C53 H53 0.9500 .
C54 H54 0.9500 .
C55 C56 1.383(11) .
C55 C64 1.407(11) .
C56 H56 0.9500 .
C56 C57 1.390(11) .
C57 H57 0.9500 .
C57 C58 1.387(10) .
C58 C63 1.390(9) .
C58 C59 1.390(10) .
C63 C64 1.401(10) .
C63 C62 1.400(10) .
C64 C64 1.518(18) 16
C59 H59 0.9500 .
C59 C60 1.388(11) .
C60 H60 0.9500 .
C60 C61 1.390(11) .
C61 H61 0.9500 .
C61 C62 1.377(11) .
C62 H62 0.9500 .

loop_
_geom_torsion_atom_site_label_1
_geom_torsion_atom_site_label_2
_geom_torsion_atom_site_label_3
_geom_torsion_atom_site_label_4
_geom_torsion
_geom_torsion_site_symmetry_1
_geom_torsion_site_symmetry_4
Pd1 N5 C17 C16 -177.0(18) . .
Pd1 N5 C18 C14 174.1(11) . .
Pd1 N10 C35 C34 165.5(15) 2_655 .
Pd1 N10 C36 C32 -175.1(14) 2_655 .
Pd2 N15 C53 C52 -173.8(14) . .
Pd2 N15 C54 C50 177.2(13) . .
Fe1 N1 C10 C9 178.6(14) . .
Fe1 N1 C11 C12 4(2) . .
Fe1 N1 C11 C7 178.5(17) . .
Fe1 N2 C12 C4 -179.0(18) . .
Fe1 N2 C12 C11 10(2) . .
Fe1 N2 C1 C2 174.9(17) . .
Fe1 N6 C19 C20 -179.9(12) . .
Fe1 N6 C30 C29 3.5(18) . .
Fe1 N6 C30 C22 -178.0(12) . .
Fe1 N7 C29 C25 176.3(16) . .
Fe1 N7 C29 C30 4(2) . .
Fe1 N7 C28 C27 179.3(17) . .
Fe1 N11 C46 C45 -178.1(12) . .
Fe1 N11 C47 C48 -0.4(17) . .
Fe1 N11 C47 C43 -179.0(12) . .
Fe1 N12 C37 C38 180.0(14) . .
Fe1 N12 C48 C40 177.2(13) . .
Fe1 N12 C48 C47 1.1(18) . .
O1 C55 C56 C57 179.5(10) . .
O1 C55 C64 C63 -178.6(11) . .
O1 C55 C64 C64 -0.4(17) . 16
N2 C12 C4 C3 3(3) . .
N2 C12 C4 C5 -178.5(19) . .
N2 C12 C11 N1 -9(3) . .
N2 C12 C11 C7 176.6(19) . .
N2 C1 C2 C3 4(3) . .
C12 N2 C1 C2 -2(3) . .
C12 C4 C5 N3 173(2) . .
C12 C4 C5 C6 11(3) . .
N3 C5 C6 N4 13(2) . .
N3 C5 C6 C7 -178.0(19) . .
N3 C13 C14 C15 10(3) . .
N3 C13 C14 C18 -168.9(19) . .
N4 C6 C7 C8 -8(3) . .
N4 C6 C7 C11 174(2) . .
N4 C13 C14 C15 -175.1(16) . .
N4 C13 C14 C18 6(2) . .
N6 C19 C20 C21 -2(3) . .
N7 C29 C25 C24 -171.8(18) . .
N7 C29 C25 C26 9(3) . .
N7 C29 C30 N6 -5(3) . .
N7 C29 C30 C22 176.0(17) . .
C29 N7 C28 C27 3(3) . .
C29 C25 C26 C27 -8(3) . .
N8 C23 C24 N9 -1(2) . .
N8 C23 C24 C25 -175.3(17) . .
N8 C31 C32 C33 -4(3) . .
N8 C31 C32 C36 177.8(17) . .
N9 C24 C25 C29 -172(2) . .
N9 C24 C25 C26 7(3) . .
N9 C31 C32 C33 170(2) . .
N9 C31 C32 C36 -9(3) . .
N12 C37 C38 C39 7(3) . .
N12 C48 C47 N11 -1(2) . .
N12 C48 C47 C43 178.1(15) . .
C37 N12 C48 C40 0(2) . .
C37 N12 C48 C47 -176.2(15) . .
C37 C38 C39 C40 -7(3) . .
C38 C39 C40 C48 3(3) . .
C38 C39 C40 C41 -174.4(16) . .
C39 C40 C48 N12 0(3) . .
C39 C40 C48 C47 175.8(16) . .
C39 C40 C41 N14 4(3) . .
C39 C40 C41 C42 -176.0(16) . .
C40 C48 C47 N11 -176.3(16) . .
C40 C48 C47 C43 2(3) . .
C40 C41 C42 N13 179.5(15) . .
C40 C41 C42 C43 -2(2) . .
C48 N12 C37 C38 -3(2) . .
C48 C40 C41 N14 -173.8(19) . .
C48 C40 C41 C42 6(2) . .
N13 C42 C43 C44 2(3) . .
N13 C42 C43 C47 175.6(19) . .
N13 C49 C50 C51 176.9(19) . .
N13 C49 C50 C54 2(3) . .
N14 C41 C42 N13 -0.6(18) . .
N14 C41 C42 C43 177.8(15) . .
N14 C49 C50 C51 -15(3) . .
N14 C49 C50 C54 170.9(18) . .
C1 N2 C12 C4 -2(3) . .
C1 N2 C12 C11 -173.1(19) . .
C1 C2 C3 C4 -3(4) . .
C2 C3 C4 C12 -1(4) . .
C2 C3 C4 C5 -179(2) . .
C3 C4 C5 N3 -9(4) . .
C3 C4 C5 C6 -171(2) . .
C4 C12 C11 N1 179.2(19) . .
C4 C12 C11 C7 5(3) . .
C4 C5 C6 N4 179.6(19) . .
C4 C5 C6 C7 -12(3) . .
C5 N3 C13 N4 9(3) . .
C5 N3 C13 C14 -176.3(18) . .
C5 C6 C7 C8 -174(2) . .
C5 C6 C7 C11 8(3) . .
C6 N4 C13 N3 0(2) . .
C6 N4 C13 C14 -175.2(15) . .
C6 C7 C8 C9 -177.5(19) . .
C6 C7 C11 N1 -178.8(18) . .
C6 C7 C11 C12 -5(3) . .
C7 C8 C9 C10 -3(3) . .
C8 C7 C11 N1 3(3) . .
C8 C7 C11 C12 177.3(18) . .
C8 C9 C10 N1 1(3) . .
C10 N1 C11 C12 -179.4(18) . .
C10 N1 C11 C7 -5(3) . .
C11 N1 C10 C9 3(3) . .
C11 C12 C4 C3 174(2) . .
C11 C12 C4 C5 -7(3) . .
C11 C7 C8 C9 0(3) . .
C13 N3 C5 C4 -178(2) . .
C13 N3 C5 C6 -14(3) . .
C13 N4 C6 C5 -9(2) . .
C13 N4 C6 C7 -176(2) . .
C13 C14 C15 C16 -170.3(16) . .
C13 C14 C18 N5 175.6(15) . .
C14 C15 C16 C17 -11(3) . .
C15 C14 C18 N5 -4(2) . .
C15 C16 C17 N5 8(3) . .
C17 N5 C18 C14 0(2) . .
C18 N5 C17 C16 -3(3) . .
C18 C14 C15 C16 9(2) . .
C19 N6 C30 C29 -179.3(16) . .
C19 N6 C30 C22 -1(2) . .
C19 C20 C21 C22 -2(2) . .
C20 C21 C22 C23 -171.2(16) . .
C20 C21 C22 C30 4(2) . .
C21 C22 C23 N8 -9(3) . .
C21 C22 C23 C24 -175.2(16) . .
C21 C22 C30 N6 -3(2) . .
C21 C22 C30 C29 175.3(15) . .
C22 C23 C24 N9 168.7(17) . .
C22 C23 C24 C25 -5(3) . .
C23 N8 C31 N9 7(2) . .
C23 N8 C31 C32 -178.3(18) . .
C23 C22 C30 N6 172.5(16) . .
C23 C22 C30 C29 -9(2) . .
C23 C24 C25 C29 0(3) . .
C23 C24 C25 C26 180(2) . .
C24 N9 C31 N8 -8(2) . .
C24 N9 C31 C32 178(2) . .
C24 C25 C26 C27 173(2) . .
C25 C29 C30 N6 -177.1(18) . .
C25 C29 C30 C22 4(3) . .
C25 C26 C27 C28 4(4) . .
C26 C27 C28 N7 -1(3) . .
C28 N7 C29 C25 -6(3) . .
C28 N7 C29 C30 -178.4(17) . .
C30 N6 C19 C20 3(2) . .
C30 C29 C25 C24 0(3) . .
C30 C29 C25 C26 -179.6(18) . .
C30 C22 C23 N8 176.0(17) . .
C30 C22 C23 C24 10(3) . .
C31 N8 C23 C22 -172(2) . .
C31 N8 C23 C24 -3.5(19) . .
C31 N9 C24 C23 6(2) . .
C31 N9 C24 C25 179.1(19) . .
C31 C32 C33 C34 -176(2) . .
C31 C32 C36 N10 -175.9(17) . .
C32 C33 C34 C35 -12(4) . .
C33 C32 C36 N10 5(3) . .
C33 C34 C35 N10 14(3) . .
C35 N10 C36 C32 -2(2) . .
C36 N10 C35 C34 -8(3) . .
C36 C32 C33 C34 2(3) . .
C41 C40 C48 N12 177.8(14) . .
C41 C40 C48 C47 -6(3) . .
C41 N14 C49 N13 -9(2) . .
C41 N14 C49 C50 -178.7(16) . .
C41 C42 C43 C44 -175.9(15) . .
C41 C42 C43 C47 -2(2) . .
C42 N13 C49 N14 8(2) . .
C42 N13 C49 C50 177.1(19) . .
C42 C43 C44 C45 -179.9(15) . .
C42 C43 C47 N11 -179.3(14) . .
C42 C43 C47 C48 2(2) . .
C43 C44 C45 C46 -4(2) . .
C44 C43 C47 N11 -5(2) . .
C44 C43 C47 C48 176.1(14) . .
C44 C45 C46 N11 0(3) . .
C46 N11 C47 C48 180.0(16) . .
C46 N11 C47 C43 1(2) . .
C47 N11 C46 C45 2(3) . .
C47 C43 C44 C45 6(2) . .
C49 N13 C42 C41 -4(2) . .
C49 N13 C42 C43 178(2) . .
C49 N14 C41 C40 -175(2) . .
C49 N14 C41 C42 5.1(19) . .
C49 C50 C51 C52 -176.2(19) . .
C49 C50 C54 N15 171.9(16) . .
C50 C51 C52 C53 5(3) . .
C51 C50 C54 N15 -3(3) . .
C51 C52 C53 N15 -4(3) . .
C53 N15 C54 C50 5(3) . .
C54 N15 C53 C52 -1(3) . .
C54 C50 C51 C52 -2(3) . .
C55 C56 C57 C58 1.0(14) . .
C56 C55 C64 C63 2.8(17) . .
C56 C55 C64 C64 -179.1(10) . 16
C56 C57 C58 C63 -1.3(17) . .
C56 C57 C58 C59 179.7(8) . .
C57 C58 C63 C64 2.3(18) . .
C57 C58 C63 C62 179.7(10) . .
C57 C58 C59 C60 179.2(10) . .
C58 C63 C64 C55 -3.0(17) . .
C58 C63 C64 C64 179.0(11) . 16
C58 C63 C62 C61 1.1(14) . .
C58 C59 C60 C61 1.2(14) . .
C63 C58 C59 C60 0.2(14) . .
C64 C55 C56 C57 -1.8(14) . .
C64 C63 C62 C61 178.4(10) . .
C59 C58 C63 C64 -178.7(10) . .
C59 C58 C63 C62 -1.3(16) . .
C59 C60 C61 C62 -1.4(15) . .
C60 C61 C62 C63 0.3(14) . .
C62 C63 C64 C55 179.6(10) . .
C62 C63 C64 C64 1.7(17) . 16

loop_
_smtbx_masks_void_nr
_smtbx_masks_void_average_x
_smtbx_masks_void_average_y
_smtbx_masks_void_average_z
_smtbx_masks_void_volume
_smtbx_masks_void_count_electrons
1 -0.026 -0.813 -0.192 23526.1 4859.5

loop_
_twin_individual_id
_twin_individual_mass_fraction_refined
1 0.823(19)
2 0.177(19)
